data_2203418
loop_
_publ_author_name
'Thamotharan, S.'
'Parthasarathi, V.'
'Mallur, Shanta, G.'
'Kamble, Ravindra, R.'
'Badami, Bharati'
'Linden, Anthony'

_publ_section_title
;
 3-[(7-Acetoxy-4-methylcoumarin-8-yl)methyl]sydnone
;
_journal_issue 4
_journal_name_full 'Acta Crystallographica Section E'
_journal_page_first o701
_journal_page_last o702
_journal_paper_doi 10.1107/S1600536804007135
_journal_volume 60
_journal_year 2004
_chemical_formula_iupac 'C15 H12 N2 O6'
_chemical_formula_moiety 'C15 H12 N2 O6'
_chemical_formula_sum 'C15 H12 N2 O6'
_chemical_formula_weight 316.27
_chemical_melting_point 453
_chemical_name_systematic
;
3-[(7-Acetoxy-4-methylcoumarin-8-yl)methyl]sydnone
;
_space_group_IT_number 14
_symmetry_cell_setting monoclinic
_symmetry_space_group_name_Hall '-P 2ybc'
_symmetry_space_group_name_H-M 'P 1 21/c 1'
_atom_sites_solution_hydrogens geom
_atom_sites_solution_primary direct
_atom_sites_solution_secondary difmap
_audit_creation_method SHELXL-97
_cell_angle_alpha 90.00
_cell_angle_beta 95.6210(9)
_cell_angle_gamma 90.00
_cell_formula_units_Z 4
_cell_length_a 11.5067(3)
_cell_length_b 13.1916(3)
_cell_length_c 9.1773(2)
_cell_measurement_reflns_used 4215
_cell_measurement_temperature 160(2)
_cell_measurement_theta_max 30.0
_cell_measurement_theta_min 2.0
_cell_volume 1386.34(6)
_computing_cell_refinement 'DENZO--SMN (Otwinowski & Minor, 1997)'
_computing_data_collection 'COLLECT (Nonius, 2000)'
_computing_data_reduction 'DENZO--SMN and SCALEPACK (Otwinowski & Minor, 1997)'
_computing_molecular_graphics 'ORTEP-3 (Version 1.07; Farrugia, 1997)'
_computing_publication_material 'SHELXL97 and PLATON (Spek, 2003)'
_computing_structure_refinement 'SHELXL97 (Sheldrick, 1997)'
_computing_structure_solution 'SIR92 (Altomare et al., 1994)'
_diffrn_ambient_temperature 160(2)
_diffrn_detector_area_resol_mean 9
_diffrn_measured_fraction_theta_full 0.998
_diffrn_measured_fraction_theta_max 0.998
_diffrn_measurement_device_type 'Nonius KappaCCD'
_diffrn_measurement_method '\f and \w scans with \k offsets'
_diffrn_radiation_monochromator 'horizontally mounted graphite crystal'
_diffrn_radiation_source 'Nonius FR590 sealed tube generator'
_diffrn_radiation_type MoK\a
_diffrn_radiation_wavelength 0.71073
_diffrn_reflns_av_R_equivalents 0.0740
_diffrn_reflns_av_sigmaI/netI 0.0693
_diffrn_reflns_limit_h_max 16
_diffrn_reflns_limit_h_min -16
_diffrn_reflns_limit_k_max 18
_diffrn_reflns_limit_k_min -18
_diffrn_reflns_limit_l_max 12
_diffrn_reflns_limit_l_min -12
_diffrn_reflns_number 37980
_diffrn_reflns_theta_full 30.05
_diffrn_reflns_theta_max 30.05
_diffrn_reflns_theta_min 2.36
_diffrn_standards_decay_% 0
_diffrn_standards_number 0
_exptl_absorpt_coefficient_mu 0.120
_exptl_absorpt_correction_type none
_exptl_crystal_colour colourless
_exptl_crystal_density_diffrn 1.515
_exptl_crystal_density_method 'not measured'
_exptl_crystal_description plate
_exptl_crystal_F_000 656
_exptl_crystal_size_max 0.30
_exptl_crystal_size_mid 0.30
_exptl_crystal_size_min 0.05
_refine_diff_density_max 0.313
_refine_diff_density_min -0.357
_refine_ls_extinction_method none
_refine_ls_goodness_of_fit_ref 1.016
_refine_ls_hydrogen_treatment constr
_refine_ls_matrix_type full
_refine_ls_number_parameters 211
_refine_ls_number_reflns 4056
_refine_ls_number_restraints 0
_refine_ls_restrained_S_all 1.016
_refine_ls_R_factor_all 0.1033
_refine_ls_R_factor_gt 0.0524
_refine_ls_shift/su_max 0.000
_refine_ls_shift/su_mean 0.000
_refine_ls_structure_factor_coef Fsqd
_refine_ls_weighting_details 'calc w = 1/[\s^2^(Fo^2^)+(0.0787P)^2^] where P = (Fo^2^+2Fc^2^)/3'
_refine_ls_weighting_scheme calc
_refine_ls_wR_factor_gt 0.1278
_refine_ls_wR_factor_ref 0.1507
_reflns_number_gt 2403
_reflns_number_total 4057
_reflns_threshold_expression I>2\s(I)
_cod_data_source_file cv6291.cif
_cod_data_source_block I
_cod_original_sg_symbol_H-M 'P 21/c'
_cod_database_code 2203418
_cod_database_fobs_code 2203418

loop_
_symmetry_equiv_pos_as_xyz
'x, y, z'
'-x, y+1/2, -z+1/2'
'-x, -y, -z'
'x, -y-1/2, z-1/2'

loop_
_atom_site_label
_atom_site_fract_x
_atom_site_fract_y
_atom_site_fract_z
_atom_site_U_iso_or_equiv
_atom_site_adp_type
_atom_site_calc_flag
_atom_site_refinement_flags
_atom_site_occupancy
_atom_site_type_symbol
O1 -0.07150(10) 0.78831(9) 0.71598(13) 0.0416(3) Uani d . 1 O
O5 -0.01852(11) 0.62444(10) 0.76255(14) 0.0482(4) Uani d . 1 O
O7 0.32463(8) 0.88113(8) 0.38560(10) 0.0269(3) Uani d . 1 O
O8 0.35704(10) 0.85699(9) 0.15564(11) 0.0355(3) Uani d . 1 O
O17 0.23299(8) 0.94056(8) 0.86835(10) 0.0292(3) Uani d . 1 O
O18 0.32391(10) 1.08542(9) 0.94514(12) 0.0402(3) Uani d . 1 O
N2 -0.02385(12) 0.87568(11) 0.66406(17) 0.0406(4) Uani d . 1 N
N3 0.07899(10) 0.84738(10) 0.63153(12) 0.0257(3) Uani d . 1 N
C4 0.10404(14) 0.75012(13) 0.65718(17) 0.0342(4) Uani d . 1 C
H4 0.1740 0.7163 0.6389 0.041 Uiso calc R 1 H
C5 0.00780(14) 0.70709(14) 0.71622(17) 0.0341(4) Uani d . 1 C
C6 0.15271(12) 0.92676(12) 0.57322(16) 0.0264(4) Uani d . 1 C
H61 0.1270 0.9942 0.6047 0.032 Uiso calc R 1 H
H62 0.1429 0.9248 0.4649 0.032 Uiso calc R 1 H
C8 0.40094(14) 0.86302(12) 0.28088(16) 0.0275(4) Uani d . 1 C
C9 0.52294(14) 0.85316(12) 0.33010(16) 0.0278(4) Uani d . 1 C
H9 0.5767 0.8431 0.2593 0.033 Uiso calc R 1 H
C10 0.56412(13) 0.85766(11) 0.47265(16) 0.0256(4) Uani d . 1 C
C11 0.51503(13) 0.88560(12) 0.73097(16) 0.0263(4) Uani d . 1 C
H11 0.5945 0.8763 0.7671 0.032 Uiso calc R 1 H
C12 0.43408(13) 0.90712(12) 0.82759(16) 0.0275(4) Uani d . 1 C
H12 0.4573 0.9123 0.9295 0.033 Uiso calc R 1 H
C13 0.31873(13) 0.92112(11) 0.77440(15) 0.0252(4) Uani d . 1 C
C14 0.27951(13) 0.91180(11) 0.62612(15) 0.0236(3) Uani d . 1 C
C15 0.36377(13) 0.88896(11) 0.53197(15) 0.0233(3) Uani d . 1 C
C16 0.48235(13) 0.87709(11) 0.58034(15) 0.0239(3) Uani d . 1 C
C18 0.24699(14) 1.02529(13) 0.95581(15) 0.0304(4) Uani d . 1 C
C19 0.15652(14) 1.03050(16) 1.05881(17) 0.0409(5) Uani d . 1 C
H191 0.1278 0.9621 1.0764 0.061 Uiso calc PR 0.48(2) H
H192 0.0917 1.0729 1.0169 0.061 Uiso calc PR 0.48(2) H
H193 0.1900 1.0600 1.1516 0.061 Uiso calc PR 0.48(2) H
H194 0.1452 1.1012 1.0869 0.061 Uiso calc PR 0.52(2) H
H195 0.1813 0.9904 1.1463 0.061 Uiso calc PR 0.52(2) H
H196 0.0830 1.0033 1.0117 0.061 Uiso calc PR 0.52(2) H
C20 0.69155(14) 0.84352(13) 0.52021(18) 0.0333(4) Uani d . 1 C
H201 0.7345 0.8360 0.4338 0.050 Uiso calc R 1 H
H202 0.7023 0.7826 0.5811 0.050 Uiso calc R 1 H
H203 0.7211 0.9027 0.5768 0.050 Uiso calc R 1 H

loop_
_atom_site_aniso_label
_atom_site_aniso_U_11
_atom_site_aniso_U_22
_atom_site_aniso_U_33
_atom_site_aniso_U_12
_atom_site_aniso_U_13
_atom_site_aniso_U_23
O1 0.0323(7) 0.0370(7) 0.0578(8) -0.0011(6) 0.0157(6) 0.0057(6)
O5 0.0455(8) 0.0379(8) 0.0618(8) -0.0080(6) 0.0084(6) 0.0138(6)
O7 0.0250(6) 0.0332(7) 0.0227(5) -0.0001(5) 0.0030(4) -0.0011(4)
O8 0.0355(7) 0.0466(8) 0.0248(6) -0.0058(5) 0.0052(5) -0.0025(5)
O17 0.0264(6) 0.0359(7) 0.0259(5) -0.0027(5) 0.0054(4) -0.0036(5)
O18 0.0409(7) 0.0358(7) 0.0455(7) -0.0047(6) 0.0125(6) -0.0085(5)
N2 0.0307(8) 0.0336(9) 0.0600(10) 0.0008(7) 0.0174(7) 0.0033(7)
N3 0.0212(7) 0.0286(8) 0.0272(7) 0.0008(5) 0.0018(5) -0.0009(5)
C4 0.0278(9) 0.0287(9) 0.0463(9) 0.0041(7) 0.0054(7) 0.0032(7)
C5 0.0305(9) 0.0349(10) 0.0366(9) 0.0004(8) 0.0013(7) 0.0029(7)
C6 0.0262(8) 0.0262(9) 0.0267(8) -0.0010(7) 0.0027(6) 0.0025(6)
C8 0.0319(9) 0.0254(9) 0.0261(8) -0.0031(7) 0.0079(7) -0.0005(6)
C9 0.0273(8) 0.0255(9) 0.0317(8) -0.0022(7) 0.0090(7) -0.0027(6)
C10 0.0246(8) 0.0183(8) 0.0344(8) -0.0013(6) 0.0053(7) 0.0000(6)
C11 0.0222(8) 0.0248(8) 0.0314(8) -0.0010(6) -0.0001(6) 0.0017(6)
C12 0.0282(9) 0.0299(9) 0.0239(7) -0.0012(7) 0.0003(6) 0.0006(6)
C13 0.0263(8) 0.0244(8) 0.0254(8) -0.0028(6) 0.0056(6) -0.0005(6)
C14 0.0222(8) 0.0230(8) 0.0256(8) -0.0015(6) 0.0028(6) 0.0010(6)
C15 0.0272(8) 0.0197(8) 0.0227(7) -0.0019(6) 0.0009(6) 0.0005(6)
C16 0.0240(8) 0.0198(8) 0.0278(8) -0.0012(6) 0.0032(6) 0.0022(6)
C18 0.0307(9) 0.0349(9) 0.0253(8) 0.0021(8) 0.0014(6) -0.0015(7)
C19 0.0342(10) 0.0524(12) 0.0374(9) 0.0021(8) 0.0104(7) -0.0091(8)
C20 0.0289(9) 0.0311(9) 0.0406(9) 0.0024(7) 0.0069(7) 0.0002(7)

loop_
_atom_type_symbol
_atom_type_description
_atom_type_scat_dispersion_real
_atom_type_scat_dispersion_imag
_atom_type_scat_source
C C 0.0033 0.0016 'International Tables Vol C Tables 4.2.6.8 and 6.1.1.4'
H H 0.0000 0.0000 'International Tables Vol C Tables 4.2.6.8 and 6.1.1.4'
N N 0.0061 0.0033 'International Tables Vol C Tables 4.2.6.8 and 6.1.1.4'
O O 0.0106 0.0060 'International Tables Vol C Tables 4.2.6.8 and 6.1.1.4'

loop_
_geom_angle_atom_site_label_1
_geom_angle_atom_site_label_2
_geom_angle_atom_site_label_3
_geom_angle
N2 O1 C5 110.90(12)
C15 O7 C8 121.37(11)
C18 O17 C13 117.38(12)
N3 N2 O1 103.90(12)
N2 N3 C4 114.92(13)
N2 N3 C6 116.47(13)
C4 N3 C6 128.61(13)
N3 C4 C5 107.07(14)
N3 C4 H4 126.5
C5 C4 H4 126.5
O5 C5 C4 136.93(17)
O5 C5 O1 119.88(15)
C4 C5 O1 103.18(14)
N3 C6 C14 111.25(12)
N3 C6 H61 109.4
C14 C6 H61 109.4
N3 C6 H62 109.4
C14 C6 H62 109.4
H61 C6 H62 108.0
O8 C8 O7 115.85(13)
O8 C8 C9 126.54(14)
O7 C8 C9 117.61(12)
C10 C9 C8 122.71(14)
C10 C9 H9 118.6
C8 C9 H9 118.6
C9 C10 C16 118.58(14)
C9 C10 C20 121.17(14)
C16 C10 C20 120.25(13)
C12 C11 C16 121.25(14)
C12 C11 H11 119.4
C16 C11 H11 119.4
C11 C12 C13 119.16(13)
C11 C12 H12 120.4
C13 C12 H12 120.4
C12 C13 O17 121.27(12)
C12 C13 C14 122.71(13)
O17 C13 C14 115.94(13)
C15 C14 C13 116.44(13)
C15 C14 C6 122.67(13)
C13 C14 C6 120.89(13)
O7 C15 C14 116.09(12)
O7 C15 C16 121.02(13)
C14 C15 C16 122.87(13)
C11 C16 C15 117.54(13)
C11 C16 C10 123.80(13)
C15 C16 C10 118.66(13)
O18 C18 O17 122.31(13)
O18 C18 C19 126.46(15)
O17 C18 C19 111.23(14)
C18 C19 H191 109.5
C18 C19 H192 109.5
H191 C19 H192 109.5
C18 C19 H193 109.5
H191 C19 H193 109.5
H192 C19 H193 109.5
C18 C19 H194 109.5
H191 C19 H194 141.1
H192 C19 H194 56.3
H193 C19 H194 56.3
C18 C19 H195 109.5
H191 C19 H195 56.3
H192 C19 H195 141.1
H193 C19 H195 56.3
H194 C19 H195 109.5
C18 C19 H196 109.5
H191 C19 H196 56.3
H192 C19 H196 56.3
H193 C19 H196 141.1
H194 C19 H196 109.5
H195 C19 H196 109.5
C10 C20 H201 109.5
C10 C20 H202 109.5
H201 C20 H202 109.5
C10 C20 H203 109.5
H201 C20 H203 109.5
H202 C20 H203 109.5

loop_
_geom_bond_atom_site_label_1
_geom_bond_atom_site_label_2
_geom_bond_distance
O1 N2 1.3809(18)
O1 C5 1.407(2)
O5 C5 1.219(2)
O7 C15 1.3782(16)
O7 C8 1.3845(17)
O8 C8 1.2119(17)
O17 C18 1.3763(19)
O17 C13 1.3961(17)
O18 C18 1.1997(19)
N2 N3 1.3031(18)
N3 C4 1.331(2)
N3 C6 1.4803(19)
C4 C5 1.400(2)
C4 H4 0.9500
C6 C14 1.5049(19)
C6 H61 0.9900
C6 H62 0.9900
C8 C9 1.438(2)
C9 C10 1.348(2)
C9 H9 0.9500
C10 C16 1.453(2)
C10 C20 1.500(2)
C11 C12 1.377(2)
C11 C16 1.4010(19)
C11 H11 0.9500
C12 C13 1.381(2)
C12 H12 0.9500
C13 C14 1.3965(19)
C14 C15 1.393(2)
C15 C16 1.402(2)
C18 C19 1.475(2)
C19 H191 0.9800
C19 H192 0.9800
C19 H193 0.9800
C19 H194 0.9800
C19 H195 0.9800
C19 H196 0.9800
C20 H201 0.9800
C20 H202 0.9800
C20 H203 0.9800

loop_
_geom_hbond_atom_site_label_D
_geom_hbond_atom_site_label_H
_geom_hbond_atom_site_label_A
_geom_hbond_site_symmetry_A
_geom_hbond_distance_DH
_geom_hbond_distance_HA
_geom_hbond_distance_DA
_geom_hbond_angle_DHA
_geom_hbond_publ_flag
C4 H4 O8 4_576 0.95 2.31 3.237(2) 166 yes
C6 H61 O5 2_556 0.99 2.51 3.451(2) 159 yes
C6 H62 O5 4_575 0.99 2.58 3.3715(19) 137 yes
C9 H9 O18 3_676 0.95 2.48 3.319(2) 148 yes
C12 H12 O8 1_556 0.95 2.58 3.2878(18) 132 yes
C19 H194 O1 3_577 0.98 2.53 3.367(2) 143 yes

loop_
_geom_torsion_atom_site_label_1
_geom_torsion_atom_site_label_2
_geom_torsion_atom_site_label_3
_geom_torsion_atom_site_label_4
_geom_torsion
C5 O1 N2 N3 1.26(17)
O1 N2 N3 C4 -0.16(17)
O1 N2 N3 C6 -179.45(11)
N2 N3 C4 C5 -0.98(19)
C6 N3 C4 C5 178.20(13)
N3 C4 C5 O5 -178.12(19)
N3 C4 C5 O1 1.62(17)
N2 O1 C5 O5 177.99(14)
N2 O1 C5 C4 -1.80(17)
N2 N3 C6 C14 144.08(13)
C4 N3 C6 C14 -35.1(2)
C15 O7 C8 O8 179.60(13)
C15 O7 C8 C9 -0.3(2)
O8 C8 C9 C10 -177.78(15)
O7 C8 C9 C10 2.1(2)
C8 C9 C10 C16 -2.4(2)
C8 C9 C10 C20 177.90(13)
C16 C11 C12 C13 -0.4(2)
C11 C12 C13 O17 178.38(14)
C11 C12 C13 C14 1.7(2)
C18 O17 C13 C12 59.09(19)
C18 O17 C13 C14 -124.02(14)
C12 C13 C14 C15 -1.0(2)
O17 C13 C14 C15 -177.88(12)
C12 C13 C14 C6 179.42(14)
O17 C13 C14 C6 2.6(2)
N3 C6 C14 C15 115.18(15)
N3 C6 C14 C13 -65.31(18)
C8 O7 C15 C14 177.21(13)
C8 O7 C15 C16 -1.1(2)
C13 C14 C15 O7 -179.22(12)
C6 C14 C15 O7 0.3(2)
C13 C14 C15 C16 -0.9(2)
C6 C14 C15 C16 178.60(14)
C12 C11 C16 C15 -1.5(2)
C12 C11 C16 C10 178.02(14)
O7 C15 C16 C11 -179.65(12)
C14 C15 C16 C11 2.1(2)
O7 C15 C16 C10 0.8(2)
C14 C15 C16 C10 -177.36(14)
C9 C10 C16 C11 -178.59(15)
C20 C10 C16 C11 1.1(2)
C9 C10 C16 C15 0.9(2)
C20 C10 C16 C15 -179.40(14)
C13 O17 C18 O18 5.9(2)
C13 O17 C18 C19 -174.43(13)
